data_1540530
loop_
_publ_author_name
'Jongbloed, L. S.'
'de Bruin, B.'
'Reek, J. N. H.'
'Lutz, M.'
'van der Vlugt, J. I.'

_publ_section_title
;
 Reversible cyclometalation at RhIas a motif for metal--ligand
 bifunctional bond activation and base-free formic acid dehydrogenation
;
_journal_issue 5
_journal_name_full 'Catal. Sci. Technol.'
_journal_page_first 1320
_journal_paper_doi 10.1039/C5CY01505G
_journal_volume 6
_journal_year 2016
_chemical_formula_moiety 'C45 H62 N2 O2 P2 Rh2 S2'
_chemical_formula_sum 'C45 H62 N2 O2 P2 Rh2 S2'
_chemical_formula_weight 994.85
_chemical_name_systematic
; 
 ? 
;
_space_group_IT_number 14
_symmetry_cell_setting monoclinic
_symmetry_space_group_name_Hall '-P 2yn'
_symmetry_space_group_name_H-M 'P 1 21/n 1'
_atom_sites_solution_hydrogens difmap
_atom_sites_solution_primary direct
_atom_sites_solution_secondary difmap
_audit_creation_method SHELXL-97
_audit_update_record
;
2015-09-02 deposited with the CCDC.
2015-11-10 downloaded from the CCDC.
;
_cell_angle_alpha 90.00
_cell_angle_beta 103.046(1)
_cell_angle_gamma 90.00
_cell_formula_units_Z 4
_cell_length_a 12.7487(4)
_cell_length_b 19.7725(6)
_cell_length_c 18.4361(5)
_cell_measurement_reflns_used 40473
_cell_measurement_temperature 150(2)
_cell_measurement_theta_max 27.50
_cell_measurement_theta_min 1.53
_cell_volume 4527.3(2)
_computing_cell_refinement Peakref
_computing_data_collection Apex2
_computing_data_reduction 'Eval15, SADABS-2012/1'
_computing_structure_refinement 'SHELXL-97 (Sheldrick, 2008)'
_computing_structure_solution 'SHELXT (Sheldrick, 2012)'
_diffrn_ambient_temperature 150(2)
_diffrn_measured_fraction_theta_full 1.000
_diffrn_measured_fraction_theta_max 1.000
_diffrn_measurement_device_type 'Bruker Kappa ApexII'
_diffrn_measurement_method '\f and \w scans'
_diffrn_radiation_monochromator graphite
_diffrn_radiation_source 'fine-focus sealed tube'
_diffrn_radiation_type MoK\a
_diffrn_radiation_wavelength 0.71073
_diffrn_reflns_av_R_equivalents 0.0386
_diffrn_reflns_av_sigmaI/netI 0.0300
_diffrn_reflns_limit_h_max 16
_diffrn_reflns_limit_h_min -16
_diffrn_reflns_limit_k_max 25
_diffrn_reflns_limit_k_min -25
_diffrn_reflns_limit_l_max 23
_diffrn_reflns_limit_l_min -23
_diffrn_reflns_number 60826
_diffrn_reflns_theta_full 27.50
_diffrn_reflns_theta_max 27.50
_diffrn_reflns_theta_min 1.53
_exptl_absorpt_coefficient_mu 0.930
_exptl_absorpt_correction_T_max 0.7456
_exptl_absorpt_correction_T_min 0.6688
_exptl_absorpt_correction_type multi-scan
_exptl_absorpt_process_details SADABS-2012/1
_exptl_crystal_colour yellow
_exptl_crystal_density_diffrn 1.460
_exptl_crystal_density_method 'not measured'
_exptl_crystal_description block
_exptl_crystal_F_000 2056
_exptl_crystal_size_max 0.25
_exptl_crystal_size_mid 0.19
_exptl_crystal_size_min 0.09
_refine_diff_density_max 0.319
_refine_diff_density_min -0.318
_refine_diff_density_rms 0.060
_refine_ls_extinction_method none
_refine_ls_goodness_of_fit_ref 1.023
_refine_ls_hydrogen_treatment constr
_refine_ls_matrix_type full
_refine_ls_number_parameters 508
_refine_ls_number_reflns 10392
_refine_ls_number_restraints 0
_refine_ls_restrained_S_all 1.023
_refine_ls_R_factor_all 0.0396
_refine_ls_R_factor_gt 0.0255
_refine_ls_shift/su_max 0.003
_refine_ls_shift/su_mean 0.000
_refine_ls_structure_factor_coef Fsqd
_refine_ls_weighting_details 'calc w=1/[\s^2^(Fo^2^)+(0.0263P)^2^+1.0759P] where P=(Fo^2^+2Fc^2^)/3'
_refine_ls_weighting_scheme calc
_refine_ls_wR_factor_gt 0.0542
_refine_ls_wR_factor_ref 0.0580
_reflns_number_gt 8330
_reflns_number_total 10392
_reflns_threshold_expression I>2\s(I)
_cod_data_source_file c5cy01505g2.cif
_cod_data_source_block l0492a
_cod_depositor_comments 'Adding full bibliography for 1540530.cif.'
_cod_original_sg_symbol_H-M 'P 21/n'
_cod_database_code 1540530

loop_
_symmetry_equiv_pos_as_xyz
'x, y, z'
'-x+1/2, y+1/2, -z+1/2'
'-x, -y, -z'
'x-1/2, -y-1/2, z-1/2'

loop_
_atom_site_label
_atom_site_type_symbol
_atom_site_fract_x
_atom_site_fract_y
_atom_site_fract_z
_atom_site_U_iso_or_equiv
_atom_site_adp_type
_atom_site_occupancy
_atom_site_symmetry_multiplicity
_atom_site_calc_flag
_atom_site_refinement_flags
Rh1 Rh 0.485597(13) 0.437719(7) 0.223408(9) 0.02444(4) Uani 1 1 d .
P1 P 0.61524(4) 0.41166(2) 0.15775(3) 0.02301(11) Uani 1 1 d .
O1 O 0.56811(17) 0.35014(10) 0.35463(10) 0.0661(6) Uani 1 1 d .
N1 N 0.78578(13) 0.55620(8) 0.09976(9) 0.0250(4) Uani 1 1 d .
C11 C 0.69320(15) 0.54194(9) 0.11966(10) 0.0241(4) Uani 1 1 d .
C21 C 0.64662(17) 0.58630(10) 0.16193(12) 0.0314(5) Uani 1 1 d .
H21 H 0.5826 0.5743 0.1771 0.038 Uiso 1 1 calc R
C31 C 0.69506(18) 0.64775(11) 0.18127(13) 0.0383(5) Uani 1 1 d .
H31 H 0.6642 0.6792 0.2093 0.046 Uiso 1 1 calc R
C41 C 0.78886(18) 0.66339(11) 0.15966(13) 0.0379(5) Uani 1 1 d .
H41 H 0.8223 0.7061 0.1717 0.045 Uiso 1 1 calc R
C51 C 0.83402(16) 0.61614(10) 0.12008(11) 0.0267(4) Uani 1 1 d .
C61 C 0.93657(15) 0.62975(10) 0.09676(11) 0.0275(4) Uani 1 1 d .
C71 C 1.00517(17) 0.68178(11) 0.12893(13) 0.0383(5) Uani 1 1 d .
H71 H 0.9877 0.7083 0.1675 0.046 Uiso 1 1 calc R
C81 C 1.09878(19) 0.69517(13) 0.10504(14) 0.0462(6) Uani 1 1 d .
H81 H 1.1447 0.7309 0.1273 0.055 Uiso 1 1 calc R
C91 C 1.12541(18) 0.65768(13) 0.05004(14) 0.0453(6) Uani 1 1 d .
H91 H 1.1897 0.6671 0.0341 0.054 Uiso 1 1 calc R
C101 C 1.05857(18) 0.60575(13) 0.01745(14) 0.0440(6) Uani 1 1 d .
H101 H 1.0765 0.5798 -0.0214 0.053 Uiso 1 1 calc R
C111 C 0.96528(17) 0.59157(11) 0.04143(12) 0.0342(5) Uani 1 1 d .
H111 H 0.9205 0.5552 0.0195 0.041 Uiso 1 1 calc R
C121 C 0.63917(16) 0.47647(9) 0.09022(11) 0.0257(4) Uani 1 1 d .
H12A H 0.6832 0.4552 0.0586 0.031 Uiso 1 1 calc R
H12B H 0.5686 0.4879 0.0574 0.031 Uiso 1 1 calc R
C131 C 0.75529(16) 0.39375(10) 0.21491(12) 0.0311(5) Uani 1 1 d .
C141 C 0.76005(19) 0.32360(11) 0.25154(14) 0.0425(6) Uani 1 1 d .
H14A H 0.7523 0.2885 0.2131 0.064 Uiso 1 1 calc R
H14B H 0.7015 0.3194 0.2777 0.064 Uiso 1 1 calc R
H14C H 0.8294 0.3181 0.2871 0.064 Uiso 1 1 calc R
C151 C 0.84409(17) 0.39762(11) 0.17085(14) 0.0394(5) Uani 1 1 d .
H15A H 0.8451 0.4430 0.1496 0.059 Uiso 1 1 calc R
H15B H 0.8298 0.3642 0.1306 0.059 Uiso 1 1 calc R
H15C H 0.9140 0.3882 0.2042 0.059 Uiso 1 1 calc R
C161 C 0.78021(18) 0.44734(11) 0.27723(12) 0.0376(5) Uani 1 1 d .
H16A H 0.8518 0.4389 0.3088 0.056 Uiso 1 1 calc R
H16B H 0.7262 0.4447 0.3074 0.056 Uiso 1 1 calc R
H16C H 0.7785 0.4925 0.2550 0.056 Uiso 1 1 calc R
C171 C 0.56537(16) 0.33802(10) 0.09310(12) 0.0296(5) Uani 1 1 d .
C181 C 0.47386(18) 0.36477(11) 0.03024(12) 0.0385(5) Uani 1 1 d .
H18A H 0.5042 0.3932 -0.0035 0.058 Uiso 1 1 calc R
H18B H 0.4238 0.3916 0.0517 0.058 Uiso 1 1 calc R
H18C H 0.4353 0.3266 0.0025 0.058 Uiso 1 1 calc R
C191 C 0.64922(19) 0.30617(11) 0.05622(14) 0.0420(6) Uani 1 1 d .
H19A H 0.7054 0.2846 0.0943 0.063 Uiso 1 1 calc R
H19B H 0.6815 0.3413 0.0308 0.063 Uiso 1 1 calc R
H19C H 0.6145 0.2722 0.0200 0.063 Uiso 1 1 calc R
C201 C 0.51731(19) 0.28351(11) 0.13577(13) 0.0405(6) Uani 1 1 d .
H20A H 0.4858 0.2473 0.1014 0.061 Uiso 1 1 calc R
H20B H 0.4613 0.3038 0.1575 0.061 Uiso 1 1 calc R
H20C H 0.5742 0.2648 0.1755 0.061 Uiso 1 1 calc R
C211 C 0.5418(2) 0.38318(11) 0.30266(13) 0.0395(5) Uani 1 1 d .
Rh2 Rh 0.381565(12) 0.576010(8) 0.240072(9) 0.02476(4) Uani 1 1 d .
P2 P 0.39799(4) 0.62776(3) 0.35475(3) 0.02673(12) Uani 1 1 d .
O2 O 0.40286(18) 0.69926(10) 0.15443(13) 0.0784(7) Uani 1 1 d .
N2 N 0.14921(13) 0.59607(8) 0.44704(9) 0.0279(4) Uani 1 1 d .
C12 C 0.19913(16) 0.58554(10) 0.39143(11) 0.0279(4) Uani 1 1 d .
C22 C 0.14319(17) 0.57219(11) 0.31923(12) 0.0331(5) Uani 1 1 d .
H22 H 0.1808 0.5659 0.2807 0.040 Uiso 1 1 calc R
C32 C 0.03185(17) 0.56813(11) 0.30382(12) 0.0358(5) Uani 1 1 d .
H32 H -0.0080 0.5589 0.2547 0.043 Uiso 1 1 calc R
C42 C -0.02019(17) 0.57776(11) 0.36106(12) 0.0332(5) Uani 1 1 d .
H42 H -0.0964 0.5748 0.3521 0.040 Uiso 1 1 calc R
C52 C 0.04060(16) 0.59187(10) 0.43184(12) 0.0277(4) Uani 1 1 d .
C62 C -0.01050(16) 0.60466(10) 0.49515(12) 0.0295(5) Uani 1 1 d .
C72 C -0.10192(17) 0.56954(11) 0.50286(13) 0.0361(5) Uani 1 1 d .
H72 H -0.1318 0.5357 0.4677 0.043 Uiso 1 1 calc R
C82 C -0.14961(19) 0.58387(13) 0.56179(14) 0.0447(6) Uani 1 1 d .
H82 H -0.2109 0.5589 0.5675 0.054 Uiso 1 1 calc R
C92 C -0.1085(2) 0.63395(14) 0.61184(14) 0.0482(6) Uani 1 1 d .
H92 H -0.1426 0.6446 0.6512 0.058 Uiso 1 1 calc R
C102 C -0.01794(19) 0.66856(13) 0.60475(13) 0.0477(6) Uani 1 1 d .
H102 H 0.0105 0.7031 0.6394 0.057 Uiso 1 1 calc R
C112 C 0.03202(17) 0.65349(11) 0.54770(12) 0.0361(5) Uani 1 1 d .
H112 H 0.0960 0.6767 0.5443 0.043 Uiso 1 1 calc R
C122 C 0.32124(15) 0.58455(11) 0.41478(11) 0.0299(5) Uani 1 1 d .
H12C H 0.3445 0.5367 0.4194 0.036 Uiso 1 1 calc R
H12D H 0.3424 0.6048 0.4651 0.036 Uiso 1 1 calc R
C132 C 0.35419(17) 0.71914(11) 0.35894(14) 0.0379(5) Uani 1 1 d .
C142 C 0.24972(18) 0.72876(12) 0.29878(15) 0.0467(6) Uani 1 1 d .
H14D H 0.1934 0.6993 0.3097 0.070 Uiso 1 1 calc R
H14E H 0.2628 0.7171 0.2499 0.070 Uiso 1 1 calc R
H14F H 0.2265 0.7760 0.2984 0.070 Uiso 1 1 calc R
C152 C 0.33059(19) 0.73869(12) 0.43441(14) 0.0507(7) Uani 1 1 d .
H15D H 0.3104 0.7865 0.4336 0.076 Uiso 1 1 calc R
H15E H 0.3950 0.7311 0.4740 0.076 Uiso 1 1 calc R
H15F H 0.2713 0.7109 0.4437 0.076 Uiso 1 1 calc R
C162 C 0.43968(19) 0.76770(11) 0.34091(16) 0.0515(7) Uani 1 1 d .
H16D H 0.4576 0.7539 0.2941 0.077 Uiso 1 1 calc R
H16E H 0.5046 0.7661 0.3812 0.077 Uiso 1 1 calc R
H16F H 0.4111 0.8139 0.3360 0.077 Uiso 1 1 calc R
C172 C 0.54164(15) 0.61664(11) 0.40957(12) 0.0316(5) Uani 1 1 d .
C182 C 0.56264(17) 0.54022(11) 0.41848(12) 0.0364(5) Uani 1 1 d .
H18D H 0.5475 0.5188 0.3693 0.055 Uiso 1 1 calc R
H18E H 0.5158 0.5207 0.4485 0.055 Uiso 1 1 calc R
H18F H 0.6381 0.5324 0.4434 0.055 Uiso 1 1 calc R
C192 C 0.56536(18) 0.64970(14) 0.48672(13) 0.0519(7) Uani 1 1 d .
H19D H 0.6383 0.6376 0.5137 0.078 Uiso 1 1 calc R
H19E H 0.5132 0.6337 0.5146 0.078 Uiso 1 1 calc R
H19F H 0.5598 0.6990 0.4812 0.078 Uiso 1 1 calc R
C202 C 0.62063(17) 0.64358(12) 0.36434(14) 0.0422(6) Uani 1 1 d .
H20D H 0.6100 0.6924 0.3566 0.063 Uiso 1 1 calc R
H20E H 0.6075 0.6206 0.3160 0.063 Uiso 1 1 calc R
H20F H 0.6947 0.6349 0.3916 0.063 Uiso 1 1 calc R
C212 C 0.39870(19) 0.65320(12) 0.19148(14) 0.0426(6) Uani 1 1 d .
S13 S 0.38845(4) 0.51336(3) 0.13080(3) 0.02862(11) Uani 1 1 d .
S23 S 0.34755(4) 0.46667(3) 0.28572(3) 0.02911(11) Uani 1 1 d .
C13 C 0.25748(17) 0.47221(13) 0.09892(12) 0.0414(6) Uani 1 1 d .
H13A H 0.2208 0.4930 0.0510 0.050 Uiso 1 1 calc R
H13B H 0.2698 0.4240 0.0892 0.050 Uiso 1 1 calc R
C23 C 0.18266(17) 0.47612(13) 0.15211(13) 0.0420(6) Uani 1 1 d .
H23A H 0.1114 0.4581 0.1268 0.050 Uiso 1 1 calc R
H23B H 0.1729 0.5242 0.1640 0.050 Uiso 1 1 calc R
C33 C 0.22216(18) 0.43760(11) 0.22448(13) 0.0385(5) Uani 1 1 d .
H33A H 0.2316 0.3896 0.2120 0.046 Uiso 1 1 calc R
H33B H 0.1649 0.4392 0.2529 0.046 Uiso 1 1 calc R

loop_
_atom_site_aniso_label
_atom_site_aniso_U_11
_atom_site_aniso_U_22
_atom_site_aniso_U_33
_atom_site_aniso_U_23
_atom_site_aniso_U_13
_atom_site_aniso_U_12
Rh1 0.02957(9) 0.02171(8) 0.02317(8) 0.00052(6) 0.00836(6) -0.00196(6)
P1 0.0261(3) 0.0181(2) 0.0249(3) 0.0002(2) 0.0060(2) -0.00162(19)
O1 0.0926(15) 0.0634(13) 0.0492(11) 0.0322(10) 0.0301(11) 0.0259(11)
N1 0.0261(9) 0.0232(8) 0.0253(9) 0.0023(7) 0.0052(7) -0.0008(7)
C11 0.0282(10) 0.0219(10) 0.0218(10) 0.0019(8) 0.0049(8) -0.0004(8)
C21 0.0293(11) 0.0287(11) 0.0388(12) -0.0006(9) 0.0130(10) -0.0017(9)
C31 0.0417(13) 0.0258(11) 0.0532(15) -0.0086(10) 0.0230(12) -0.0034(9)
C41 0.0420(13) 0.0235(11) 0.0518(15) -0.0082(10) 0.0184(11) -0.0095(9)
C51 0.0271(10) 0.0255(10) 0.0273(11) 0.0024(8) 0.0055(9) -0.0039(8)
C61 0.0254(10) 0.0278(11) 0.0284(11) 0.0057(8) 0.0039(9) -0.0021(8)
C71 0.0361(12) 0.0408(13) 0.0372(13) -0.0023(10) 0.0069(10) -0.0123(10)
C81 0.0383(14) 0.0515(15) 0.0468(15) 0.0031(12) 0.0050(12) -0.0184(11)
C91 0.0282(12) 0.0599(16) 0.0496(15) 0.0127(13) 0.0128(11) -0.0076(11)
C101 0.0359(13) 0.0574(16) 0.0423(14) 0.0029(12) 0.0166(11) 0.0031(11)
C111 0.0294(11) 0.0364(12) 0.0365(12) 0.0014(10) 0.0066(10) -0.0032(9)
C121 0.0292(10) 0.0232(10) 0.0263(10) -0.0008(8) 0.0096(8) -0.0030(8)
C131 0.0284(11) 0.0248(10) 0.0371(12) 0.0020(9) 0.0014(9) 0.0011(8)
C141 0.0447(14) 0.0287(12) 0.0495(15) 0.0069(11) 0.0007(11) 0.0058(10)
C151 0.0261(11) 0.0345(12) 0.0565(15) 0.0012(11) 0.0069(11) 0.0036(9)
C161 0.0368(13) 0.0308(11) 0.0380(13) -0.0004(10) -0.0069(10) -0.0008(9)
C171 0.0333(11) 0.0232(10) 0.0344(12) -0.0049(9) 0.0122(9) -0.0059(8)
C181 0.0410(13) 0.0374(12) 0.0343(12) -0.0092(10) 0.0028(10) -0.0091(10)
C191 0.0469(14) 0.0323(12) 0.0502(15) -0.0126(11) 0.0179(12) -0.0047(10)
C201 0.0508(14) 0.0280(11) 0.0448(14) -0.0052(10) 0.0148(11) -0.0147(10)
C211 0.0536(15) 0.0333(12) 0.0363(13) 0.0039(10) 0.0202(11) 0.0038(11)
Rh2 0.02293(8) 0.02348(8) 0.02774(9) 0.00148(6) 0.00547(6) -0.00105(6)
P2 0.0206(3) 0.0246(3) 0.0340(3) -0.0038(2) 0.0041(2) -0.0003(2)
O2 0.1057(17) 0.0417(11) 0.0959(17) 0.0304(11) 0.0400(14) 0.0009(11)
N2 0.0241(9) 0.0266(9) 0.0327(10) -0.0037(7) 0.0059(7) 0.0001(7)
C12 0.0234(10) 0.0278(10) 0.0323(11) -0.0037(9) 0.0056(9) -0.0005(8)
C22 0.0296(11) 0.0389(12) 0.0315(11) -0.0052(9) 0.0082(9) -0.0018(9)
C32 0.0307(12) 0.0414(13) 0.0322(12) -0.0051(10) 0.0005(9) -0.0045(9)
C42 0.0233(10) 0.0357(12) 0.0395(12) -0.0036(10) 0.0043(9) -0.0022(9)
C52 0.0249(10) 0.0221(10) 0.0358(12) -0.0006(8) 0.0064(9) 0.0002(8)
C62 0.0233(10) 0.0292(11) 0.0350(12) 0.0029(9) 0.0047(9) 0.0085(8)
C72 0.0303(12) 0.0339(12) 0.0452(14) 0.0050(10) 0.0108(10) 0.0063(9)
C82 0.0351(13) 0.0514(15) 0.0523(15) 0.0180(13) 0.0194(12) 0.0150(11)
C92 0.0457(15) 0.0630(17) 0.0373(14) 0.0072(13) 0.0127(12) 0.0269(13)
C102 0.0415(14) 0.0573(16) 0.0408(14) -0.0104(12) 0.0022(11) 0.0213(12)
C112 0.0271(11) 0.0391(12) 0.0395(13) -0.0033(10) 0.0021(10) 0.0096(9)
C122 0.0223(10) 0.0362(12) 0.0308(11) -0.0048(9) 0.0053(9) -0.0008(8)
C132 0.0271(11) 0.0277(11) 0.0570(15) -0.0077(10) 0.0050(11) 0.0017(9)
C142 0.0334(13) 0.0312(12) 0.0718(18) -0.0012(12) 0.0036(12) 0.0071(10)
C152 0.0380(14) 0.0404(14) 0.0709(18) -0.0243(13) 0.0062(13) 0.0045(11)
C162 0.0380(13) 0.0240(12) 0.089(2) -0.0018(12) 0.0074(13) -0.0003(10)
C172 0.0191(10) 0.0366(12) 0.0370(12) -0.0057(10) 0.0020(9) 0.0013(8)
C182 0.0261(11) 0.0436(13) 0.0375(13) 0.0038(10) 0.0026(10) 0.0052(9)
C192 0.0318(13) 0.0693(18) 0.0488(15) -0.0249(13) -0.0032(11) 0.0077(12)
C202 0.0233(11) 0.0448(14) 0.0577(16) 0.0052(12) 0.0078(11) -0.0016(10)
C212 0.0458(14) 0.0328(13) 0.0520(15) 0.0054(11) 0.0171(12) 0.0013(10)
S13 0.0257(3) 0.0349(3) 0.0251(3) 0.0013(2) 0.0054(2) -0.0005(2)
S23 0.0351(3) 0.0264(3) 0.0288(3) -0.0018(2) 0.0135(2) -0.0057(2)
C13 0.0295(12) 0.0610(16) 0.0321(12) -0.0107(11) 0.0038(10) -0.0062(11)
C23 0.0267(12) 0.0565(15) 0.0430(14) -0.0150(12) 0.0084(10) -0.0106(10)
C33 0.0368(13) 0.0363(12) 0.0460(14) -0.0093(10) 0.0170(11) -0.0136(10)

loop_
_atom_type_symbol
_atom_type_description
_atom_type_scat_dispersion_real
_atom_type_scat_dispersion_imag
_atom_type_scat_source
C C 0.0033 0.0016 'International Tables Vol C Tables 4.2.6.8 and 6.1.1.4'
H H 0.0000 0.0000 'International Tables Vol C Tables 4.2.6.8 and 6.1.1.4'
N N 0.0061 0.0033 'International Tables Vol C Tables 4.2.6.8 and 6.1.1.4'
O O 0.0106 0.0060 'International Tables Vol C Tables 4.2.6.8 and 6.1.1.4'
P P 0.1023 0.0942 'International Tables Vol C Tables 4.2.6.8 and 6.1.1.4'
Rh Rh -1.1178 0.9187 'International Tables Vol C Tables 4.2.6.8 and 6.1.1.4'
S S 0.1246 0.1234 'International Tables Vol C Tables 4.2.6.8 and 6.1.1.4'

loop_
_geom_angle_atom_site_label_1
_geom_angle_atom_site_label_2
_geom_angle_atom_site_label_3
_geom_angle
C211 Rh1 P1 95.14(7)
C211 Rh1 S23 87.41(7)
P1 Rh1 S23 177.360(19)
C211 Rh1 S13 170.17(7)
P1 Rh1 S13 94.682(18)
S23 Rh1 S13 82.762(18)
C211 Rh1 Rh2 122.90(7)
P1 Rh1 Rh2 128.523(14)
S23 Rh1 Rh2 49.976(13)
S13 Rh1 Rh2 49.633(13)
C121 P1 C131 103.02(9)
C121 P1 C171 100.98(9)
C131 P1 C171 110.28(9)
C121 P1 Rh1 116.16(6)
C131 P1 Rh1 116.48(7)
C171 P1 Rh1 108.75(6)
C11 N1 C51 118.85(17)
N1 C11 C21 122.21(18)
N1 C11 C121 116.11(17)
C21 C11 C121 121.61(17)
C31 C21 C11 118.63(19)
C31 C21 H21 120.7
C11 C21 H21 120.7
C21 C31 C41 119.5(2)
C21 C31 H31 120.3
C41 C31 H31 120.3
C31 C41 C51 119.40(19)
C31 C41 H41 120.3
C51 C41 H41 120.3
N1 C51 C41 121.35(18)
N1 C51 C61 116.96(17)
C41 C51 C61 121.68(18)
C111 C61 C71 118.15(19)
C111 C61 C51 120.64(18)
C71 C61 C51 121.20(19)
C81 C71 C61 120.5(2)
C81 C71 H71 119.7
C61 C71 H71 119.7
C91 C81 C71 120.7(2)
C91 C81 H81 119.7
C71 C81 H81 119.7
C81 C91 C101 119.7(2)
C81 C91 H91 120.1
C101 C91 H91 120.1
C91 C101 C111 120.0(2)
C91 C101 H101 120.0
C111 C101 H101 120.0
C61 C111 C101 120.9(2)
C61 C111 H111 119.6
C101 C111 H111 119.6
C11 C121 P1 118.76(14)
C11 C121 H12A 107.6
P1 C121 H12A 107.6
C11 C121 H12B 107.6
P1 C121 H12B 107.6
H12A C121 H12B 107.1
C151 C131 C141 108.44(18)
C151 C131 C161 107.88(17)
C141 C131 C161 108.14(18)
C151 C131 P1 114.32(15)
C141 C131 P1 110.63(14)
C161 C131 P1 107.24(14)
C131 C141 H14A 109.5
C131 C141 H14B 109.5
H14A C141 H14B 109.5
C131 C141 H14C 109.5
H14A C141 H14C 109.5
H14B C141 H14C 109.5
C131 C151 H15A 109.5
C131 C151 H15B 109.5
H15A C151 H15B 109.5
C131 C151 H15C 109.5
H15A C151 H15C 109.5
H15B C151 H15C 109.5
C131 C161 H16A 109.5
C131 C161 H16B 109.5
H16A C161 H16B 109.5
C131 C161 H16C 109.5
H16A C161 H16C 109.5
H16B C161 H16C 109.5
C191 C171 C201 109.76(18)
C191 C171 C181 107.11(18)
C201 C171 C181 107.66(17)
C191 C171 P1 115.30(14)
C201 C171 P1 109.35(14)
C181 C171 P1 107.36(14)
C171 C181 H18A 109.5
C171 C181 H18B 109.5
H18A C181 H18B 109.5
C171 C181 H18C 109.5
H18A C181 H18C 109.5
H18B C181 H18C 109.5
C171 C191 H19A 109.5
C171 C191 H19B 109.5
H19A C191 H19B 109.5
C171 C191 H19C 109.5
H19A C191 H19C 109.5
H19B C191 H19C 109.5
C171 C201 H20A 109.5
C171 C201 H20B 109.5
H20A C201 H20B 109.5
C171 C201 H20C 109.5
H20A C201 H20C 109.5
H20B C201 H20C 109.5
O1 C211 Rh1 173.4(2)
C212 Rh2 P2 94.78(8)
C212 Rh2 S13 89.33(8)
P2 Rh2 S13 171.312(19)
C212 Rh2 S23 171.13(8)
P2 Rh2 S23 93.690(19)
S13 Rh2 S23 82.642(18)
C212 Rh2 Rh1 126.61(8)
P2 Rh2 Rh1 122.036(14)
S13 Rh2 Rh1 49.936(13)
S23 Rh2 Rh1 49.512(13)
C122 P2 C172 101.89(9)
C122 P2 C132 102.47(10)
C172 P2 C132 110.29(9)
C122 P2 Rh2 113.10(7)
C172 P2 Rh2 108.24(7)
C132 P2 Rh2 119.41(8)
C12 N2 C52 118.24(17)
N2 C12 C22 122.30(18)
N2 C12 C122 114.75(17)
C22 C12 C122 122.82(19)
C32 C22 C12 119.3(2)
C32 C22 H22 120.4
C12 C22 H22 120.4
C42 C32 C22 118.8(2)
C42 C32 H32 120.6
C22 C32 H32 120.6
C32 C42 C52 118.93(19)
C32 C42 H42 120.5
C52 C42 H42 120.5
N2 C52 C42 122.41(19)
N2 C52 C62 116.00(18)
C42 C52 C62 121.59(18)
C112 C62 C72 118.7(2)
C112 C62 C52 119.78(19)
C72 C62 C52 121.5(2)
C82 C72 C62 120.2(2)
C82 C72 H72 119.9
C62 C72 H72 119.9
C92 C82 C72 120.3(2)
C92 C82 H82 119.9
C72 C82 H82 119.9
C102 C92 C82 119.8(2)
C102 C92 H92 120.1
C82 C92 H92 120.1
C92 C102 C112 120.5(2)
C92 C102 H102 119.8
C112 C102 H102 119.8
C102 C112 C62 120.5(2)
C102 C112 H112 119.8
C62 C112 H112 119.8
C12 C122 P2 118.20(15)
C12 C122 H12C 107.8
P2 C122 H12C 107.8
C12 C122 H12D 107.8
P2 C122 H12D 107.8
H12C C122 H12D 107.1
C152 C132 C142 107.84(18)
C152 C132 C162 109.28(19)
C142 C132 C162 107.8(2)
C152 C132 P2 113.31(17)
C142 C132 P2 107.62(15)
C162 C132 P2 110.78(15)
C132 C142 H14D 109.5
C132 C142 H14E 109.5
H14D C142 H14E 109.5
C132 C142 H14F 109.5
H14D C142 H14F 109.5
H14E C142 H14F 109.5
C132 C152 H15D 109.5
C132 C152 H15E 109.5
H15D C152 H15E 109.5
C132 C152 H15F 109.5
H15D C152 H15F 109.5
H15E C152 H15F 109.5
C132 C162 H16D 109.5
C132 C162 H16E 109.5
H16D C162 H16E 109.5
C132 C162 H16F 109.5
H16D C162 H16F 109.5
H16E C162 H16F 109.5
C192 C172 C182 109.10(19)
C192 C172 C202 109.81(19)
C182 C172 C202 106.17(17)
C192 C172 P2 114.21(14)
C182 C172 P2 107.17(13)
C202 C172 P2 110.03(15)
C172 C182 H18D 109.5
C172 C182 H18E 109.5
H18D C182 H18E 109.5
C172 C182 H18F 109.5
H18D C182 H18F 109.5
H18E C182 H18F 109.5
C172 C192 H19D 109.5
C172 C192 H19E 109.5
H19D C192 H19E 109.5
C172 C192 H19F 109.5
H19D C192 H19F 109.5
H19E C192 H19F 109.5
C172 C202 H20D 109.5
C172 C202 H20E 109.5
H20D C202 H20E 109.5
C172 C202 H20F 109.5
H20D C202 H20F 109.5
H20E C202 H20F 109.5
O2 C212 Rh2 173.0(2)
C13 S13 Rh2 107.30(7)
C13 S13 Rh1 103.82(8)
Rh2 S13 Rh1 80.430(16)
C33 S23 Rh1 105.38(8)
C33 S23 Rh2 105.61(8)
Rh1 S23 Rh2 80.512(16)
C23 C13 S13 115.53(15)
C23 C13 H13A 108.4
S13 C13 H13A 108.4
C23 C13 H13B 108.4
S13 C13 H13B 108.4
H13A C13 H13B 107.5
C13 C23 C33 114.2(2)
C13 C23 H23A 108.7
C33 C23 H23A 108.7
C13 C23 H23B 108.7
C33 C23 H23B 108.7
H23A C23 H23B 107.6
C23 C33 S23 117.03(15)
C23 C33 H33A 108.0
S23 C33 H33A 108.0
C23 C33 H33B 108.0
S23 C33 H33B 108.0
H33A C33 H33B 107.3

loop_
_geom_bond_atom_site_label_1
_geom_bond_atom_site_label_2
_geom_bond_distance
Rh1 C211 1.827(2)
Rh1 P1 2.3163(5)
Rh1 S23 2.3784(5)
Rh1 S13 2.3940(5)
Rh1 Rh2 3.0845(2)
P1 C121 1.8592(19)
P1 C131 1.891(2)
P1 C171 1.898(2)
O1 C211 1.145(3)
N1 C11 1.343(2)
N1 C51 1.349(2)
C11 C21 1.392(3)
C11 C121 1.509(3)
C21 C31 1.373(3)
C21 H21 0.9500
C31 C41 1.378(3)
C31 H31 0.9500
C41 C51 1.388(3)
C41 H41 0.9500
C51 C61 1.490(3)
C61 C111 1.383(3)
C61 C71 1.393(3)
C71 C81 1.388(3)
C71 H71 0.9500
C81 C91 1.359(3)
C81 H81 0.9500
C91 C101 1.382(3)
C91 H91 0.9500
C101 C111 1.388(3)
C101 H101 0.9500
C111 H111 0.9500
C121 H12A 0.9900
C121 H12B 0.9900
C131 C151 1.537(3)
C131 C141 1.538(3)
C131 C161 1.542(3)
C141 H14A 0.9800
C141 H14B 0.9800
C141 H14C 0.9800
C151 H15A 0.9800
C151 H15B 0.9800
C151 H15C 0.9800
C161 H16A 0.9800
C161 H16B 0.9800
C161 H16C 0.9800
C171 C191 1.526(3)
C171 C201 1.541(3)
C171 C181 1.541(3)
C181 H18A 0.9800
C181 H18B 0.9800
C181 H18C 0.9800
C191 H19A 0.9800
C191 H19B 0.9800
C191 H19C 0.9800
C201 H20A 0.9800
C201 H20B 0.9800
C201 H20C 0.9800
Rh2 C212 1.808(2)
Rh2 P2 2.3154(6)
Rh2 S13 2.3833(5)
Rh2 S23 2.3948(5)
P2 C122 1.844(2)
P2 C172 1.894(2)
P2 C132 1.898(2)
O2 C212 1.147(3)
N2 C12 1.339(3)
N2 C52 1.352(2)
C12 C22 1.386(3)
C12 C122 1.519(3)
C22 C32 1.386(3)
C22 H22 0.9500
C32 C42 1.381(3)
C32 H32 0.9500
C42 C52 1.387(3)
C42 H42 0.9500
C52 C62 1.481(3)
C62 C112 1.388(3)
C62 C72 1.391(3)
C72 C82 1.389(3)
C72 H72 0.9500
C82 C92 1.374(4)
C82 H82 0.9500
C92 C102 1.373(4)
C92 H92 0.9500
C102 C112 1.380(3)
C102 H102 0.9500
C112 H112 0.9500
C122 H12C 0.9900
C122 H12D 0.9900
C132 C152 1.538(3)
C132 C142 1.541(3)
C132 C162 1.544(3)
C142 H14D 0.9800
C142 H14E 0.9800
C142 H14F 0.9800
C152 H15D 0.9800
C152 H15E 0.9800
C152 H15F 0.9800
C162 H16D 0.9800
C162 H16E 0.9800
C162 H16F 0.9800
C172 C192 1.532(3)
C172 C182 1.537(3)
C172 C202 1.540(3)
C182 H18D 0.9800
C182 H18E 0.9800
C182 H18F 0.9800
C192 H19D 0.9800
C192 H19E 0.9800
C192 H19F 0.9800
C202 H20D 0.9800
C202 H20E 0.9800
C202 H20F 0.9800
S13 C13 1.831(2)
S23 C33 1.829(2)
C13 C23 1.516(3)
C13 H13A 0.9900
C13 H13B 0.9900
C23 C33 1.520(3)
C23 H23A 0.9900
C23 H23B 0.9900
C33 H33A 0.9900
C33 H33B 0.9900

loop_
_geom_torsion_atom_site_label_1
_geom_torsion_atom_site_label_2
_geom_torsion_atom_site_label_3
_geom_torsion_atom_site_label_4
_geom_torsion
C211 Rh1 P1 C121 -154.81(10)
S13 Rh1 P1 C121 25.49(7)
Rh2 Rh1 P1 C121 -14.57(7)
C211 Rh1 P1 C131 -33.13(10)
S13 Rh1 P1 C131 147.16(7)
Rh2 Rh1 P1 C131 107.11(7)
C211 Rh1 P1 C171 92.18(10)
S13 Rh1 P1 C171 -87.52(7)
Rh2 Rh1 P1 C171 -127.58(7)
C51 N1 C11 C21 -1.4(3)
C51 N1 C11 C121 175.51(17)
N1 C11 C21 C31 2.6(3)
C121 C11 C21 C31 -174.2(2)
C11 C21 C31 C41 -1.1(3)
C21 C31 C41 C51 -1.4(4)
C11 N1 C51 C41 -1.2(3)
C11 N1 C51 C61 179.99(17)
C31 C41 C51 N1 2.6(3)
C31 C41 C51 C61 -178.6(2)
N1 C51 C61 C111 16.4(3)
C41 C51 C61 C111 -162.4(2)
N1 C51 C61 C71 -164.69(19)
C41 C51 C61 C71 16.5(3)
C111 C61 C71 C81 0.9(3)
C51 C61 C71 C81 -178.0(2)
C61 C71 C81 C91 -0.2(4)
C71 C81 C91 C101 0.1(4)
C81 C91 C101 C111 -0.7(4)
C71 C61 C111 C101 -1.5(3)
C51 C61 C111 C101 177.4(2)
C91 C101 C111 C61 1.4(3)
N1 C11 C121 P1 120.82(16)
C21 C11 C121 P1 -62.2(2)
C131 P1 C121 C11 -58.58(17)
C171 P1 C121 C11 -172.61(15)
Rh1 P1 C121 C11 69.99(16)
C121 P1 C131 C151 -34.39(17)
C171 P1 C131 C151 72.70(17)
Rh1 P1 C131 C151 -162.76(13)
C121 P1 C131 C141 -157.13(15)
C171 P1 C131 C141 -50.04(18)
Rh1 P1 C131 C141 74.50(16)
C121 P1 C131 C161 85.15(15)
C171 P1 C131 C161 -167.76(14)
Rh1 P1 C131 C161 -43.22(16)
C121 P1 C171 C191 67.99(18)
C131 P1 C171 C191 -40.45(19)
Rh1 P1 C171 C191 -169.31(14)
C121 P1 C171 C201 -167.79(15)
C131 P1 C171 C201 83.77(16)
Rh1 P1 C171 C201 -45.09(16)
C121 P1 C171 C181 -51.26(15)
C131 P1 C171 C181 -159.70(14)
Rh1 P1 C171 C181 71.44(14)
C211 Rh1 Rh2 C212 138.05(14)
P1 Rh1 Rh2 C212 7.40(10)
S23 Rh1 Rh2 C212 -169.79(10)
S13 Rh1 Rh2 C212 -49.93(10)
C211 Rh1 Rh2 P2 12.10(9)
P1 Rh1 Rh2 P2 -118.55(2)
S23 Rh1 Rh2 P2 64.25(2)
S13 Rh1 Rh2 P2 -175.88(2)
C211 Rh1 Rh2 S13 -172.02(9)
P1 Rh1 Rh2 S13 57.33(2)
S23 Rh1 Rh2 S13 -119.86(2)
C211 Rh1 Rh2 S23 -52.16(9)
P1 Rh1 Rh2 S23 177.19(2)
S13 Rh1 Rh2 S23 119.86(2)
C212 Rh2 P2 C122 150.24(11)
S23 Rh2 P2 C122 -27.11(7)
Rh1 Rh2 P2 C122 -70.46(7)
C212 Rh2 P2 C172 -97.65(10)
S23 Rh2 P2 C172 85.01(7)
Rh1 Rh2 P2 C172 41.65(8)
C212 Rh2 P2 C132 29.58(11)
S23 Rh2 P2 C132 -147.77(8)
Rh1 Rh2 P2 C132 168.88(8)
C52 N2 C12 C22 1.5(3)
C52 N2 C12 C122 -174.41(17)
N2 C12 C22 C32 -1.4(3)
C122 C12 C22 C32 174.27(19)
C12 C22 C32 C42 0.2(3)
C22 C32 C42 C52 0.7(3)
C12 N2 C52 C42 -0.6(3)
C12 N2 C52 C62 -179.39(17)
C32 C42 C52 N2 -0.5(3)
C32 C42 C52 C62 178.22(19)
N2 C52 C62 C112 36.7(3)
C42 C52 C62 C112 -142.1(2)
N2 C52 C62 C72 -144.38(19)
C42 C52 C62 C72 36.8(3)
C112 C62 C72 C82 0.6(3)
C52 C62 C72 C82 -178.35(19)
C62 C72 C82 C92 1.6(3)
C72 C82 C92 C102 -1.9(3)
C82 C92 C102 C112 0.1(4)
C92 C102 C112 C62 2.1(3)
C72 C62 C112 C102 -2.4(3)
C52 C62 C112 C102 176.51(19)
N2 C12 C122 P2 -138.30(16)
C22 C12 C122 P2 45.8(3)
C172 P2 C122 C12 176.85(15)
C132 P2 C122 C12 62.68(17)
Rh2 P2 C122 C12 -67.19(16)
C122 P2 C132 C152 33.19(17)
C172 P2 C132 C152 -74.68(17)
Rh2 P2 C132 C152 159.05(13)
C122 P2 C132 C142 -85.95(17)
C172 P2 C132 C142 166.19(16)
Rh2 P2 C132 C142 39.91(18)
C122 P2 C132 C162 156.42(17)
C172 P2 C132 C162 48.6(2)
Rh2 P2 C132 C162 -77.72(18)
C122 P2 C172 C192 -61.66(19)
C132 P2 C172 C192 46.6(2)
Rh2 P2 C172 C192 178.90(16)
C122 P2 C172 C182 59.30(16)
C132 P2 C172 C182 167.54(15)
Rh2 P2 C172 C182 -60.14(15)
C122 P2 C172 C202 174.32(15)
C132 P2 C172 C202 -77.44(17)
Rh2 P2 C172 C202 54.88(16)
C212 Rh2 S13 C13 -116.30(12)
S23 Rh2 S13 C13 59.92(9)
Rh1 Rh2 S13 C13 101.60(9)
C212 Rh2 S13 Rh1 142.10(8)
S23 Rh2 S13 Rh1 -41.685(16)
P1 Rh1 S13 C13 115.75(8)
S23 Rh1 S13 C13 -63.59(8)
Rh2 Rh1 S13 C13 -105.61(8)
P1 Rh1 S13 Rh2 -138.640(16)
S23 Rh1 S13 Rh2 42.023(16)
C211 Rh1 S23 C33 -117.87(11)
S13 Rh1 S23 C33 61.95(8)
Rh2 Rh1 S23 C33 103.71(8)
C211 Rh1 S23 Rh2 138.42(8)
S13 Rh1 S23 Rh2 -41.763(16)
P2 Rh2 S23 C33 126.48(8)
S13 Rh2 S23 C33 -61.43(8)
Rh1 Rh2 S23 C33 -103.44(8)
P2 Rh2 S23 Rh1 -130.080(17)
S13 Rh2 S23 Rh1 42.006(16)
Rh2 S13 C13 C23 -9.5(2)
Rh1 S13 C13 C23 74.61(19)
S13 C13 C23 C33 -66.1(3)
C13 C23 C33 S23 63.6(2)
Rh1 S23 C33 C23 -70.33(18)
Rh2 S23 C33 C23 13.90(19)
